data_2012477
loop_
_publ_author_name
'Scherb, Sandra'
'N\"ather, Christian'
'Bensch, Wolfgang'

_publ_section_title
;Diaquabis[\m-(<i>R</i>,<i>R</i>)-tartrato-\k^4^<i>O</i>^1^,<i>O</i>^2^:<i>O</i>^3^,<i>O</i>^4^]dinickel(II)
 trihydrate
;
_journal_issue 2
_journal_name_full 'Acta Crystallographica Section C'
_journal_page_first m135
_journal_page_last m136
_journal_paper_doi 10.1107/S0108270101021059
_journal_volume 58
_journal_year 2002
_chemical_formula_iupac '[Ni2 (C4 H4 O6)2 (H2 O)2], 3H2 O'
_chemical_formula_moiety 'C8 H12 Ni2 O14, 3H2 O1'
_chemical_formula_sum 'C8 H18 Ni2 O17'
_chemical_formula_weight 503.64
_chemical_name_systematic
;
Diaquabis ((R,R)-tartrato-O^1^,O^2^:O^3^,O^4^)dinickel(II) Trihydrate
;
_space_group_IT_number 19
_symmetry_cell_setting orthorhombic
_symmetry_space_group_name_Hall 'P 2ac 2ab'
_symmetry_space_group_name_H-M 'P 21 21 21'
_atom_sites_solution_hydrogens geom
_atom_sites_solution_primary direct
_atom_sites_solution_secondary difmap
_audit_creation_method SHELXL-97
_cell_angle_alpha 90.00
_cell_angle_beta 90.00
_cell_angle_gamma 90.00
_cell_formula_units_Z 4
_cell_length_a 7.8072(5)
_cell_length_b 11.0636(8)
_cell_length_c 17.9361(9)
_cell_measurement_reflns_used 8000
_cell_measurement_temperature 150(2)
_cell_measurement_theta_max 28
_cell_measurement_theta_min 3
_cell_volume 1549.24(17)
_computing_cell_refinement 'IPDS Program Package'
_computing_data_collection 'IPDS Program Package (Stoe & Cie, 1998)'
_computing_data_reduction 'IPDS Program Package'
_computing_molecular_graphics 'XP in SHELXTL (Bruker, 1998)'
_computing_publication_material 'CIFTAB in SHELXTL'
_computing_structure_refinement 'SHELXL97 (Sheldrick, 1997)'
_computing_structure_solution 'SHELXS97 (Sheldrick, 1997)'
_diffrn_ambient_temperature 150(2)
_diffrn_measured_fraction_theta_full .967
_diffrn_measured_fraction_theta_max .967
_diffrn_measurement_device_type 'Stoe Imaging Plate Diffraction System'
_diffrn_measurement_method \f
_diffrn_radiation_monochromator graphite
_diffrn_radiation_source 'fine-focus sealed tube'
_diffrn_radiation_type MoK\a
_diffrn_radiation_wavelength .71073
_diffrn_reflns_av_R_equivalents .0406
_diffrn_reflns_av_sigmaI/netI .0194
_diffrn_reflns_limit_h_max 10
_diffrn_reflns_limit_h_min -10
_diffrn_reflns_limit_k_max 14
_diffrn_reflns_limit_k_min -14
_diffrn_reflns_limit_l_max 22
_diffrn_reflns_limit_l_min -22
_diffrn_reflns_number 22323
_diffrn_reflns_theta_full 28.07
_diffrn_reflns_theta_max 28.07
_diffrn_reflns_theta_min 2.85
_diffrn_standards_decay_% none
_diffrn_standards_interval_count 0
_diffrn_standards_number 0
_exptl_absorpt_coefficient_mu 2.529
_exptl_absorpt_correction_T_max .7353
_exptl_absorpt_correction_T_min .6052
_exptl_absorpt_correction_type numerical
_exptl_absorpt_process_details '(X-SHAPE; Stoe & Cie, 1998)'
_exptl_crystal_colour green
_exptl_crystal_density_diffrn 2.159
_exptl_crystal_density_method 'not measured'
_exptl_crystal_description block
_exptl_crystal_F_000 1032
_exptl_crystal_size_max .3
_exptl_crystal_size_mid .2
_exptl_crystal_size_min .2
_refine_diff_density_max .377
_refine_diff_density_min -.803
_refine_ls_abs_structure_details 'Flack (1983)'
_refine_ls_abs_structure_Flack .002(9)
_refine_ls_extinction_coef .0083(7)
_refine_ls_extinction_expression Fc^*^=kFc[1+0.001xFc^2^\l^3^/sin(2\q)]^-1/4^
_refine_ls_extinction_method SHELXL97
_refine_ls_goodness_of_fit_ref 1.055
_refine_ls_hydrogen_treatment constr
_refine_ls_matrix_type full
_refine_ls_number_parameters 245
_refine_ls_number_reflns 3665
_refine_ls_number_restraints 0
_refine_ls_restrained_S_all 1.055
_refine_ls_R_factor_all .0243
_refine_ls_R_factor_gt .0238
_refine_ls_shift/su_max .001
_refine_ls_shift/su_mean .000
_refine_ls_structure_factor_coef Fsqd
_refine_ls_weighting_details 'calc w = 1/[\s^2^(Fo^2^)+(0.0446P)^2^+0.7939P] where P = (Fo^2^+2Fc^2^)/3'
_refine_ls_weighting_scheme calc
_refine_ls_wR_factor_gt .0627
_refine_ls_wR_factor_ref .0630
_reflns_number_gt 3602
_reflns_number_total 3665
_reflns_threshold_expression I>2\s(I)
_cod_data_source_file av1097.cif
_cod_data_source_block I
_cod_depositor_comments
;
The following automatic conversions were performed:

'_refine_ls_hydrogen_treatment' value 'constrained' was replaced with
the value 'constr' as specified in the replacement file
'src/cod-tools/trunk/data/replacement-values/replacement_values.lst'.

Automatic conversion script
Id: cif_fix_values 5376 2017-05-30 11:51:03Z andrius 
;
_cod_database_code 2012477
_cod_database_fobs_code 2012477

loop_
_symmetry_equiv_pos_as_xyz
'x, y, z'
'-x+1/2, -y, z+1/2'
'-x, y+1/2, -z+1/2'
'x+1/2, -y+1/2, -z'

loop_
_atom_site_label
_atom_site_fract_x
_atom_site_fract_y
_atom_site_fract_z
_atom_site_U_iso_or_equiv
_atom_site_adp_type
_atom_site_calc_flag
_atom_site_refinement_flags
_atom_site_occupancy
_atom_site_disorder_assembly
_atom_site_disorder_group
_atom_site_type_symbol
Ni1 .89538(3) .28198(2) .362625(14) .00377(8) Uani d . 1 . . Ni
Ni2 .62521(3) .71153(2) .348885(14) .00382(8) Uani d . 1 . . Ni
O1 .72642(18) .23801(13) .28237(9) .0069(3) Uani d . 1 . . O
O2 .57950(19) .31173(13) .18598(9) .0089(3) Uani d . 1 . . O
C1 .6965(2) .31615(18) .23284(12) .0047(4) Uani d . 1 . . C
C2 .8130(3) .42718(18) .22766(12) .0043(4) Uani d . 1 . . C
H2 .8804 .4216 .1804 .005 Uiso calc R 1 . . H
O3 .93045(18) .42737(13) .28896(9) .0057(3) Uani d . 1 . . O
H3A 1.0214 .4574 .2756 .009 Uiso d R 1 . . H
C3 .7053(2) .54235(17) .22494(12) .0045(4) Uani d . 1 . . C
H3 .6316 .5385 .1794 .007 Uiso d R 1 . . H
O4 .59490(18) .55118(13) .28856(8) .0058(3) Uani d . 1 . . O
H4A .4990 .5297 .2755 .009 Uiso d R 1 . . H
C4 .8147(2) .65682(17) .21970(12) .0049(4) Uani d . 1 . . C
O5 .78517(19) .74233(13) .26340(9) .0092(3) Uani d . 1 . . O
O6 .9237(2) .65827(13) .16872(9) .0094(3) Uani d . 1 . . O
O11 1.03870(18) .35422(14) .44429(9) .0079(3) Uani d . 1 . . O
O12 1.0195(2) .43875(15) .55646(9) .0097(3) Uani d . 1 . . O
C11 .9571(3) .40782(18) .49540(12) .0050(4) Uani d . 1 . . C
C12 .7696(3) .43927(19) .48366(12) .0059(4) Uani d . 1 . . C
H12 .7008 .4060 .5260 .007 Uiso calc R 1 . . H
O13 .71333(18) .38595(14) .41619(9) .0075(3) Uani d . 1 . . O
H13A .6109 .3698 .4175 .011 Uiso d R 1 . . H
C13 .7492(3) .57826(19) .48167(12) .0057(4) Uani d . 1 . . C
H13 .8163 .6139 .5238 .007 Uiso calc R 1 . . H
O14 .80952(18) .62819(14) .41388(9) .0074(3) Uani d . 1 . . O
H14A .9130 .6410 .4142 .011 Uiso d R 1 . . H
C14 .5617(3) .61165(18) .49162(12) .0057(4) Uani d . 1 . . C
O15 .48718(18) .66914(14) .44002(9) .0074(3) Uani d . 1 . . O
O16 .4952(2) .58046(15) .55139(9) .0105(3) Uani d . 1 . . O
O21 .83427(19) .14688(13) .43469(9) .0082(3) Uani d . 1 . . O
H21A .8930 .0859 .4303 .012 Uiso d R 1 . . H
H21B .7356 .1217 .4369 .012 Uiso d R 1 . . H
O22 .69955(18) .87481(13) .38925(9) .0080(3) Uani d . 1 . . O
H22A .6262 .9073 .4151 .012 Uiso d R 1 . . H
H22B .7813 .8787 .4179 .012 Uiso d R 1 . . H
O23 1.26101(19) .49717(12) .24702(10) .0108(3) Uani d . 1 . . O
H23A 1.2606 .4642 .2061 .016 Uiso d R 1 . . H
H23B 1.2509 .5679 .2340 .016 Uiso d R 1 . . H
O24 .3784(2) .3714(2) .39201(11) .0274(4) Uani d . 1 . . O
H24A .3119 .3504 .4250 .041 Uiso d R 1 . . H
H24B .3531 .3550 .3488 .041 Uiso d R 1 . . H
O25 1.1467(2) .61999(18) .40338(13) .0280(5) Uani d . 1 . . O
H25A 1.2263 .6544 .4244 .042 Uiso d R 1 . . H
H25B 1.1632 .5493 .3917 .042 Uiso d R 1 . . H

loop_
_atom_site_aniso_label
_atom_site_aniso_U_11
_atom_site_aniso_U_22
_atom_site_aniso_U_33
_atom_site_aniso_U_12
_atom_site_aniso_U_13
_atom_site_aniso_U_23
Ni1 .00354(12) .00453(12) .00325(14) -.00001(9) -.00015(9) -.00052(9)
Ni2 .00366(12) .00432(12) .00347(13) .00035(9) .00034(8) .00002(9)
O1 .0083(6) .0073(6) .0053(7) -.0029(5) -.0032(5) .0004(5)
O2 .0077(6) .0084(7) .0104(8) -.0037(5) -.0064(6) .0005(5)
C1 .0034(8) .0060(9) .0048(10) -.0015(6) .0010(7) -.0013(7)
C2 .0047(8) .0063(8) .0020(10) -.0021(7) -.0014(7) -.0005(7)
O3 .0032(6) .0087(6) .0052(7) -.0020(5) -.0018(5) .0028(5)
C3 .0038(8) .0065(9) .0033(10) -.0009(7) .0017(7) -.0002(7)
O4 .0038(6) .0073(6) .0061(7) -.0007(5) .0025(5) -.0023(5)
C4 .0044(8) .0058(9) .0045(10) -.0003(7) -.0001(7) .0016(7)
O5 .0121(7) .0067(7) .0088(8) -.0018(5) .0054(6) -.0017(5)
O6 .0096(7) .0084(7) .0103(8) -.0031(5) .0061(5) -.0009(5)
O11 .0048(6) .0118(7) .0071(8) .0008(5) -.0018(5) -.0034(6)
O12 .0088(7) .0116(7) .0087(8) .0029(6) -.0049(6) -.0039(6)
C11 .0053(8) .0046(9) .0053(10) -.0013(6) -.0005(7) .0018(7)
C12 .0045(8) .0083(9) .0048(10) .0013(7) -.0018(7) -.0013(7)
O13 .0038(6) .0106(7) .0081(8) .0006(5) -.0017(5) -.0054(5)
C13 .0036(8) .0082(9) .0053(10) .0023(7) .0017(7) .0005(7)
O14 .0031(6) .0117(7) .0074(8) .0009(5) .0015(5) .0056(5)
C14 .0047(8) .0054(9) .0072(10) .0005(7) .0009(7) -.0019(7)
O15 .0036(6) .0124(7) .0063(8) .0022(5) .0014(5) .0026(5)
O16 .0083(7) .0144(8) .0087(8) .0036(6) .0050(6) .0041(6)
O21 .0065(6) .0072(6) .0109(8) -.0002(5) .0030(5) .0041(6)
O22 .0048(6) .0089(7) .0104(8) .0010(5) -.0029(5) -.0054(6)
O23 .0140(8) .0066(7) .0117(9) .0016(6) -.0005(6) -.0011(5)
O24 .0090(8) .0572(13) .0161(10) -.0087(8) .0007(8) .0001(9)
O25 .0081(7) .0255(10) .0504(14) -.0013(7) .0014(8) -.0115(9)

loop_
_atom_type_symbol
_atom_type_description
_atom_type_scat_dispersion_real
_atom_type_scat_dispersion_imag
_atom_type_scat_source
C C .0033 .0016 'International Tables Vol C Tables 4.2.6.8 and 6.1.1.4'
H H .0000 .0000 'International Tables Vol C Tables 4.2.6.8 and 6.1.1.4'
O O .0106 .0060 'International Tables Vol C Tables 4.2.6.8 and 6.1.1.4'
Ni Ni .3393 1.1124 'International Tables Vol C Tables 4.2.6.8 and 6.1.1.4'

loop_
_geom_angle_atom_site_label_1
_geom_angle_atom_site_label_2
_geom_angle_atom_site_label_3
_geom_angle_site_symmetry_1
_geom_angle_site_symmetry_3
_geom_angle
_geom_angle_publ_flag
O11 Ni1 O1 . . 169.38(6) y
O11 Ni1 O21 . . 87.68(6) y
O1 Ni1 O21 . . 97.08(6) y
O11 Ni1 O6 . 3_745 94.70(6) y
O1 Ni1 O6 . 3_745 95.41(6) y
O21 Ni1 O6 . 3_745 81.08(6) y
O11 Ni1 O13 . . 79.78(6) y
O1 Ni1 O13 . . 90.93(6) y
O21 Ni1 O13 . . 87.26(6) y
O6 Ni1 O13 3_745 . 167.32(7) y
O11 Ni1 O3 . . 94.67(6) y
O1 Ni1 O3 . . 79.66(6) y
O21 Ni1 O3 . . 173.76(6) y
O6 Ni1 O3 3_745 . 104.45(6) y
O13 Ni1 O3 . . 87.47(6) y
O5 Ni2 O15 . . 173.25(6) y
O5 Ni2 O22 . . 86.76(6) y
O15 Ni2 O22 . . 94.06(7) y
O5 Ni2 O2 . 3_655 99.26(7) y
O15 Ni2 O2 . 3_655 87.49(6) y
O22 Ni2 O2 . 3_655 81.38(6) y
O5 Ni2 O14 . . 94.21(6) y
O15 Ni2 O14 . . 79.10(6) y
O22 Ni2 O14 . . 89.82(6) y
O2 Ni2 O14 3_655 . 163.42(6) y
O5 Ni2 O4 . . 79.58(6) y
O15 Ni2 O4 . . 99.32(6) y
O22 Ni2 O4 . . 166.24(6) y
O2 Ni2 O4 3_655 . 102.32(6) y
O14 Ni2 O4 . . 89.55(6) y
C1 O1 Ni1 . . 117.36(13) n
C1 O2 Ni2 . 3_645 143.48(14) n
O2 C1 O1 . . 125.85(18) n
O2 C1 C2 . . 115.30(18) n
O1 C1 C2 . . 118.84(17) n
O3 C2 C3 . . 112.08(16) n
O3 C2 C1 . . 109.58(16) n
C3 C2 C1 . . 110.13(16) n
O3 C2 H2 . . 108.3 n
C3 C2 H2 . . 108.3 n
C1 C2 H2 . . 108.3 n
C2 O3 Ni1 . . 113.49(11) n
C2 O3 H3A . . 109.3 n
Ni1 O3 H3A . . 127.4 n
O4 C3 C2 . . 111.26(16) n
O4 C3 C4 . . 109.15(16) n
C2 C3 C4 . . 112.66(16) n
O4 C3 H3 . . 107.9 n
C2 C3 H3 . . 107.9 n
C4 C3 H3 . . 107.8 n
C3 O4 Ni2 . . 113.68(11) n
C3 O4 H4A . . 107.6 n
Ni2 O4 H4A . . 119.8 n
O6 C4 O5 . . 125.07(18) n
O6 C4 C3 . . 115.84(17) n
O5 C4 C3 . . 119.02(18) n
C4 O5 Ni2 . . 117.72(13) n
C4 O6 Ni1 . 3_755 132.86(14) n
C11 O11 Ni1 . . 115.77(13) n
O12 C11 O11 . . 124.68(19) n
O12 C11 C12 . . 115.82(19) n
O11 C11 C12 . . 119.50(19) n
O13 C12 C11 . . 108.78(17) n
O13 C12 C13 . . 111.25(17) n
C11 C12 C13 . . 109.28(18) n
O13 C12 H12 . . 109.2 n
C11 C12 H12 . . 109.2 n
C13 C12 H12 . . 109.2 n
C12 O13 Ni1 . . 114.58(12) n
C12 O13 H13A . . 111.7 n
Ni1 O13 H13A . . 124.3 n
O14 C13 C14 . . 109.05(17) n
O14 C13 C12 . . 111.93(17) n
C14 C13 C12 . . 109.77(18) n
O14 C13 H13 . . 108.7 n
C14 C13 H13 . . 108.7 n
C12 C13 H13 . . 108.7 n
C13 O14 Ni2 . . 115.23(12) n
C13 O14 H14A . . 113.0 n
Ni2 O14 H14A . . 127.7 n
O16 C14 O15 . . 125.47(18) n
O16 C14 C13 . . 115.90(19) n
O15 C14 C13 . . 118.63(18) n
C14 O15 Ni2 . . 117.72(13) n
Ni1 O21 H21A . . 114.4 n
Ni1 O21 H21B . . 120.1 n
H21A O21 H21B . . 104.5 n
Ni2 O22 H22A . . 113.1 n
Ni2 O22 H22B . . 119.5 n
H22A O22 H22B . . 99.5 n
H23A O23 H23B . . 99.7 n
H24A O24 H24B . . 117.8 n
H25A O25 H25B . . 116.1 n

loop_
_geom_bond_atom_site_label_1
_geom_bond_atom_site_label_2
_geom_bond_site_symmetry_2
_geom_bond_distance
_geom_bond_publ_flag
Ni1 O11 . 2.0091(15) y
Ni1 O1 . 2.0121(15) y
Ni1 O21 . 2.0328(15) y
Ni1 O6 3_745 2.0456(15) y
Ni1 O13 . 2.0655(15) y
Ni1 O3 . 2.0995(15) y
Ni2 O5 . 2.0066(16) y
Ni2 O15 . 2.0132(15) y
Ni2 O22 . 2.0308(15) y
Ni2 O2 3_655 2.0430(15) y
Ni2 O14 . 2.0688(15) y
Ni2 O4 . 2.0914(14) y
O1 C1 . 1.261(3) n
O2 C1 . 1.242(2) n
O2 Ni2 3_645 2.0430(15) y
C1 C2 . 1.531(3) n
C2 O3 . 1.432(2) n
C2 C3 . 1.527(3) n
C2 H2 . 1.0000 n
O3 H3A . .8199 n
C3 O4 . 1.433(2) n
C3 C4 . 1.530(3) n
C3 H3 . 1.0001 n
O4 H4A . .8199 n
C4 O6 . 1.249(3) n
C4 O5 . 1.250(2) n
O6 Ni1 3_755 2.0456(15) n
O11 C11 . 1.264(3) n
O12 C11 . 1.246(3) n
C11 C12 . 1.520(3) n
C12 O13 . 1.416(2) n
C12 C13 . 1.546(3) n
C12 H12 . 1.0000 n
O13 H13A . .8200 n
C13 O14 . 1.416(2) n
C13 C14 . 1.520(3) n
C13 H13 . 1.0000 n
O14 H14A . .8200 n
C14 O16 . 1.240(3) n
C14 O15 . 1.265(3) n
O21 H21A . .8200 n
O21 H21B . .8201 n
O22 H22A . .8200 n
O22 H22B . .8201 n
O23 H23A . .8199 n
O23 H23B . .8200 n
O24 H24A . .8200 n
O24 H24B . .8199 n
O25 H25A . .8200 n
O25 H25B . .8200 n

loop_
_geom_hbond_atom_site_label_D
_geom_hbond_atom_site_label_H
_geom_hbond_atom_site_label_A
_geom_hbond_site_symmetry_A
_geom_hbond_distance_DH
_geom_hbond_distance_HA
_geom_hbond_distance_DA
_geom_hbond_angle_DHA
O3 H3A O23 . .82 1.99 2.797(2) 168
O4 H4A O23 1_455 .82 1.96 2.776(2) 173
O13 H13A O24 . .82 1.87 2.655(2) 160
O14 H14A O25 . .82 1.85 2.640(2) 162
O21 H21A O16 4_556 .82 2.03 2.823(2) 162
O21 H21B O12 4_456 .82 1.82 2.638(2) 178
O22 H22A O12 4_466 .82 1.96 2.679(2) 145
O22 H22B O16 4_566 .82 1.82 2.590(2) 157
O23 H23A O22 3_745 .82 2.00 2.811(2) 170
O23 H23B O1 3_755 .82 1.91 2.718(2) 167
O24 H24A O11 1_455 .82 2.16 2.820(2) 137
O24 H24B O5 3_645 .82 2.60 3.382(3) 160
O25 H25A O15 1_655 .82 2.06 2.792(2) 148
O25 H25B O24 1_655 .82 2.59 3.299(3) 146
